data_2022926
loop_
_publ_author_name
'Suyunov, Jabbor R.'
'Turaev, Khayit Kh'
'Alimnazarov, Bekmurod Kh'
'Nazarov, Yusuf E.'
'Mengnorov, Islombek J.'
'Ibragimov, Bakhtiyar T.'
'Ashurov, Jamshid M.'

_publ_section_title
;
 Synthesis, crystal structure and Hirshfeld surface analysis of
 di-aqua-bis-(<i>o</i>-phenyl-enedi-amine-&#x3ba;<sup>2</sup><i>N</i>,<i>N</i>')nickel(II)
 naphthalene-1,5-di-sulfonate.
;
_journal_coeditor_code WM5701
_journal_issue 'Pt 11'
_journal_name_full 'Acta crystallographica. Section E, Crystallographic communications'
_journal_page_first 1083
_journal_page_last 1087
_journal_paper_doi 10.1107/S2056989023009350
_journal_volume 79
_journal_year 2023
_chemical_formula_iupac '[Ni (C6 H8 N2)2 (H2 O1)2] (C10 H6 O6 S2)'
_chemical_formula_moiety 'C12 H20 N4 Ni O2 2+, C10 H6 O6 S2 2-'
_chemical_formula_sum 'C22 H26 N4 Ni O8 S2'
_chemical_formula_weight 597.30
_chemical_name_systematic
;
Diaquabis(<i>o</i>-phenylenediamine-\k^2^<i>N</i>,<i>N</i>')nickel(II)
naphthalene-1,5-disulfonate
;
_space_group_crystal_system monoclinic
_space_group_IT_number 14
_space_group_name_Hall '-P 2yn'
_space_group_name_H-M_alt 'P 1 21/n 1'
_atom_sites_solution_hydrogens mixed
_atom_sites_solution_primary iterative
_audit_creation_method
;
Olex2 1.5-beta
(compiled 2023.08.24 svn.re1ec1418 for OlexSys, GUI svn.r6817)
;
_cell_angle_alpha 90
_cell_angle_beta 111.554(2)
_cell_angle_gamma 90
_cell_formula_units_Z 2
_cell_length_a 12.7613(3)
_cell_length_b 7.70540(10)
_cell_length_c 13.4641(3)
_cell_measurement_reflns_used 6737
_cell_measurement_temperature 563.15
_cell_measurement_theta_max 71.0430
_cell_measurement_theta_min 4.0690
_cell_volume 1231.36(5)
_computing_cell_refinement
;
CrysAlisPro (Rigaku OD, 2023)
;
_computing_data_collection
;
CrysAlisPro (Rigaku OD, 2023)
;
_computing_data_reduction
;
CrysAlisPro (Rigaku OD, 2023)
;
_computing_molecular_graphics
;
Olex2 (Dolomanov <i>et al.</i>,  2009)
;
_computing_publication_material
;
Olex2 (Dolomanov <i>et al.</i>,  2009)
;
_computing_structure_refinement
;
SHELXL (Sheldrick, 2015b)
;
_computing_structure_solution
;
<i>SHELXT</i> (Sheldrick, 2015a)
;
_diffrn_ambient_temperature 563.15
_diffrn_detector 'Hybrid Pixel Array Detector'
_diffrn_detector_area_resol_mean 10.0000
_diffrn_measured_fraction_theta_full 1.000
_diffrn_measured_fraction_theta_max 0.993
_diffrn_measurement_device 'four-circle diffractometer'
_diffrn_measurement_device_type 'XtaLAB Synergy, Single source at home/near, HyPix3000'
_diffrn_measurement_method '\w scans'
_diffrn_radiation_monochromator mirror
_diffrn_radiation_probe x-ray
_diffrn_radiation_type 'Cu K\a'
_diffrn_radiation_wavelength 1.54184
_diffrn_reflns_av_R_equivalents 0.0382
_diffrn_reflns_av_unetI/netI 0.0279
_diffrn_reflns_limit_h_max 15
_diffrn_reflns_limit_h_min -15
_diffrn_reflns_limit_k_max 9
_diffrn_reflns_limit_k_min -9
_diffrn_reflns_limit_l_max 16
_diffrn_reflns_limit_l_min -14
_diffrn_reflns_number 11384
_diffrn_reflns_theta_full 67.684
_diffrn_reflns_theta_max 71.257
_diffrn_reflns_theta_min 4.083
_diffrn_source 'micro-focus sealed X-ray tube'
_exptl_absorpt_coefficient_mu 3.219
_exptl_absorpt_correction_T_max 1.00000
_exptl_absorpt_correction_T_min 0.57293
_exptl_absorpt_correction_type multi-scan
_exptl_absorpt_process_details
;
(CrysAlisPro; Rigaku OD, 2023)
;
_exptl_crystal_colour 'light green'
_exptl_crystal_density_diffrn 1.611
_exptl_crystal_description block
_exptl_crystal_F_000 620
_exptl_crystal_size_max 0.22
_exptl_crystal_size_mid 0.18
_exptl_crystal_size_min 0.14
_refine_diff_density_max 0.502
_refine_diff_density_min -0.488
_refine_ls_extinction_coef 0.0006(2)
_refine_ls_extinction_expression Fc^*^=kFc[1+0.001xFc^2^\l^3^/sin(2\q)]^-1/4^
_refine_ls_extinction_method
;
SHELXL (Sheldrick, 2015a)
;
_refine_ls_goodness_of_fit_ref 1.044
_refine_ls_hydrogen_treatment mixed
_refine_ls_matrix_type full
_refine_ls_number_parameters 194
_refine_ls_number_reflns 2380
_refine_ls_number_restraints 6
_refine_ls_restrained_S_all 1.043
_refine_ls_R_factor_all 0.0391
_refine_ls_R_factor_gt 0.0360
_refine_ls_shift/su_max 0.001
_refine_ls_shift/su_mean 0.000
_refine_ls_structure_factor_coef Fsqd
_refine_ls_weighting_details 'w=1/[\s^2^(Fo^2^)+(0.0480P)^2^+0.8302P] where P=(Fo^2^+2Fc^2^)/3'
_refine_ls_weighting_scheme calc
_refine_ls_wR_factor_gt 0.0948
_refine_ls_wR_factor_ref 0.0971
_reflns_number_gt 2152
_reflns_number_total 2380
_reflns_threshold_expression 'I > 2\s(I)'
_cod_data_source_file wm5701sup1.cif
_cod_data_source_block I
_cod_depositor_comments 'Adding full bibliography for 2022926.cif.'
_cod_original_sg_symbol_H-M 'P 21/n'
_cod_database_code 2022926
_cod_database_fobs_code 2022926
_shelx_space_group_comment
;
The symmetry employed for this shelxl refinement is uniquely defined
by the following loop, which should always be used as a source of
symmetry information in preference to the above space-group names.
They are only intended as comments.
;
_shelx_estimated_absorpt_t_min 0.538
_shelx_estimated_absorpt_t_max 0.661

loop_
_space_group_symop_operation_xyz
'x, y, z'
'-x+1/2, y+1/2, -z+1/2'
'-x, -y, -z'
'x-1/2, -y-1/2, z-1/2'

loop_
_atom_site_type_symbol
_atom_site_label
_atom_site_fract_x
_atom_site_fract_y
_atom_site_fract_z
_atom_site_U_iso_or_equiv
_atom_site_adp_type
_atom_site_calc_flag
_atom_site_occupancy
_atom_site_disorder_assembly
_atom_site_disorder_group
Ni Ni1 1.000000 0.500000 0.500000 0.02713(17) Uani d 1 . .
S S1 0.69836(5) 0.87424(8) 0.39745(4) 0.03779(18) Uani d 1 . .
O O1W 0.83329(14) 0.4677(2) 0.38469(14) 0.0412(4) Uani d 1 . .
O O1 0.73435(15) 0.7254(2) 0.46852(14) 0.0488(5) Uani d 1 . .
N N1 0.99045(16) 0.2387(2) 0.53808(16) 0.0330(4) Uani d 1 . .
O O3 0.62288(17) 0.8217(3) 0.29283(14) 0.0574(5) Uani d 1 . .
N N2 0.93181(15) 0.5408(2) 0.61643(14) 0.0298(4) Uani d 1 . .
O O2 0.79217(17) 0.9758(3) 0.39332(19) 0.0636(6) Uani d 1 . .
C C11 0.47191(16) 1.0579(3) 0.52339(16) 0.0276(4) Uani d 1 . .
C C6 0.91414(17) 0.3765(3) 0.66003(16) 0.0297(4) Uani d 1 . .
C C1 0.94563(18) 0.2253(3) 0.62287(17) 0.0319(5) Uani d 1 . .
C C7 0.62041(18) 1.0098(3) 0.45202(17) 0.0313(5) Uani d 1 . .
C C10 0.50918(19) 1.2316(3) 0.54324(18) 0.0350(5) Uani d 1 . .
H H10 0.473811 1.306841 0.575033 0.042 Uiso calc 1 . .
C C5 0.86718(19) 0.3671(3) 0.73833(18) 0.0381(5) Uani d 1 . .
H H5 0.846130 0.468202 0.763862 0.046 Uiso calc 1 . .
C C8 0.65220(18) 1.1796(3) 0.47028(19) 0.0385(5) Uani d 1 . .
H H8 0.711068 1.221455 0.451995 0.046 Uiso calc 1 . .
C C9 0.5960(2) 1.2909(3) 0.5166(2) 0.0405(5) Uani d 1 . .
H H9 0.618250 1.406318 0.529312 0.049 Uiso calc 1 . .
C C2 0.9316(2) 0.0661(3) 0.6643(2) 0.0446(6) Uani d 1 . .
H H2 0.953980 -0.035050 0.639981 0.054 Uiso calc 1 . .
C C4 0.8518(2) 0.2078(4) 0.7781(2) 0.0474(6) Uani d 1 . .
H H4 0.819333 0.201834 0.829604 0.057 Uiso calc 1 . .
C C3 0.8845(2) 0.0572(4) 0.7417(2) 0.0510(6) Uani d 1 . .
H H3 0.874888 -0.049782 0.769179 0.061 Uiso calc 1 . .
H H2A 0.8674(14) 0.596(3) 0.585(2) 0.049(8) Uiso d 1 . .
H H2B 0.9775(17) 0.607(3) 0.6689(15) 0.038(7) Uiso d 1 . .
H H1A 0.946(2) 0.188(4) 0.4786(15) 0.062(9) Uiso d 1 . .
H H1B 1.0556(14) 0.182(3) 0.561(2) 0.052(8) Uiso d 1 . .
H H1WA 0.822(3) 0.447(5) 0.3199(11) 0.072(11) Uiso d 1 . .
H H1WB 0.787(2) 0.546(4) 0.386(3) 0.085(12) Uiso d 1 . .

loop_
_atom_site_aniso_label
_atom_site_aniso_U_11
_atom_site_aniso_U_22
_atom_site_aniso_U_33
_atom_site_aniso_U_12
_atom_site_aniso_U_13
_atom_site_aniso_U_23
Ni1 0.0287(3) 0.0260(3) 0.0306(3) 0.00340(18) 0.0155(2) 0.00141(19)
S1 0.0365(3) 0.0456(3) 0.0367(3) 0.0168(2) 0.0198(2) 0.0050(2)
O1W 0.0343(9) 0.0495(10) 0.0395(9) 0.0062(7) 0.0133(7) -0.0073(8)
O1 0.0481(10) 0.0549(11) 0.0464(10) 0.0299(8) 0.0208(8) 0.0131(8)
N1 0.0353(10) 0.0280(9) 0.0418(11) 0.0046(8) 0.0212(9) 0.0015(8)
O3 0.0633(12) 0.0736(14) 0.0348(9) 0.0262(10) 0.0175(9) -0.0035(9)
N2 0.0291(9) 0.0302(9) 0.0316(9) 0.0041(7) 0.0131(8) -0.0002(7)
O2 0.0550(12) 0.0644(13) 0.0938(17) 0.0090(10) 0.0538(12) 0.0030(11)
C11 0.0259(9) 0.0302(10) 0.0258(9) 0.0070(8) 0.0085(8) 0.0004(8)
C6 0.0246(10) 0.0356(11) 0.0280(10) 0.0001(8) 0.0088(8) 0.0024(8)
C1 0.0294(10) 0.0331(11) 0.0347(11) 0.0014(8) 0.0135(9) 0.0040(9)
C7 0.0279(10) 0.0368(11) 0.0300(10) 0.0089(8) 0.0117(9) 0.0014(8)
C10 0.0348(11) 0.0331(11) 0.0374(11) 0.0067(9) 0.0137(9) -0.0044(9)
C5 0.0349(11) 0.0492(14) 0.0331(11) -0.0016(10) 0.0158(9) -0.0019(10)
C8 0.0286(11) 0.0411(12) 0.0475(13) 0.0015(9) 0.0160(10) 0.0034(10)
C9 0.0386(12) 0.0301(11) 0.0516(14) -0.0005(9) 0.0153(11) -0.0049(10)
C2 0.0493(14) 0.0354(12) 0.0517(15) 0.0012(11) 0.0217(12) 0.0085(11)
C4 0.0461(14) 0.0645(17) 0.0366(12) -0.0081(12) 0.0209(11) 0.0059(12)
C3 0.0573(16) 0.0501(15) 0.0487(15) -0.0050(13) 0.0231(13) 0.0153(12)

loop_
_atom_type_symbol
_atom_type_description
_atom_type_scat_dispersion_real
_atom_type_scat_dispersion_imag
_atom_type_scat_source
C C 0.0181 0.0091 'International Tables Vol C Tables 4.2.6.8 and 6.1.1.4'
H H 0.0000 0.0000 'International Tables Vol C Tables 4.2.6.8 and 6.1.1.4'
N N 0.0311 0.0180 'International Tables Vol C Tables 4.2.6.8 and 6.1.1.4'
Ni Ni -3.0029 0.5091 'International Tables Vol C Tables 4.2.6.8 and 6.1.1.4'
O O 0.0492 0.0322 'International Tables Vol C Tables 4.2.6.8 and 6.1.1.4'
S S 0.3331 0.5567 'International Tables Vol C Tables 4.2.6.8 and 6.1.1.4'

loop_
_geom_angle_atom_site_label_1
_geom_angle_atom_site_label_2
_geom_angle_atom_site_label_3
_geom_angle_site_symmetry_1
_geom_angle_site_symmetry_3
_geom_angle
_geom_angle_publ_flag
O1W Ni1 O1W . 3_766 180.0 ?
N1 Ni1 O1W 3_766 3_766 86.20(8) ?
N1 Ni1 O1W 3_766 . 93.80(8) ?
N1 Ni1 O1W . 3_766 93.80(8) ?
N1 Ni1 O1W . . 86.20(8) ?
N1 Ni1 N1 . 3_766 180.0 ?
N2 Ni1 O1W 3_766 . 90.88(7) ?
N2 Ni1 O1W 3_766 3_766 89.12(7) ?
N2 Ni1 O1W . . 89.12(7) ?
N2 Ni1 O1W . 3_766 90.88(7) ?
N2 Ni1 N1 3_766 3_766 83.26(7) ?
N2 Ni1 N1 . 3_766 96.74(7) ?
N2 Ni1 N1 . . 83.26(7) ?
N2 Ni1 N1 3_766 . 96.74(7) ?
N2 Ni1 N2 . 3_766 180.00(10) ?
O1 S1 C7 . . 106.30(10) ?
O3 S1 O1 . . 110.91(13) ?
O3 S1 O2 . . 112.29(13) ?
O3 S1 C7 . . 107.13(10) ?
O2 S1 O1 . . 112.67(12) ?
O2 S1 C7 . . 107.12(11) ?
Ni1 O1W H1WA . . 121(2) ?
Ni1 O1W H1WB . . 115(3) ?
H1WA O1W H1WB . . 107(3) ?
Ni1 N1 H1A . . 106(2) ?
Ni1 N1 H1B . . 115(2) ?
C1 N1 Ni1 . . 109.60(13) ?
C1 N1 H1A . . 112(2) ?
C1 N1 H1B . . 106.1(19) ?
H1A N1 H1B . . 108(3) ?
Ni1 N2 H2A . . 107.0(18) ?
Ni1 N2 H2B . . 110.6(16) ?
C6 N2 Ni1 . . 110.14(13) ?
C6 N2 H2A . . 110.8(19) ?
C6 N2 H2B . . 109.3(17) ?
H2A N2 H2B . . 109(3) ?
C11 C11 C7 3_676 3_676 117.6(2) ?
C10 C11 C11 . 3_676 119.1(2) ?
C10 C11 C7 . 3_676 123.28(19) ?
C1 C6 N2 . . 118.72(18) ?
C1 C6 C5 . . 119.5(2) ?
C5 C6 N2 . . 121.8(2) ?
C6 C1 N1 . . 118.23(19) ?
C6 C1 C2 . . 120.1(2) ?
C2 C1 N1 . . 121.6(2) ?
C11 C7 S1 3_676 . 120.95(16) ?
C8 C7 S1 . . 117.60(17) ?
C8 C7 C11 . 3_676 121.45(19) ?
C11 C10 H10 . . 119.4 ?
C9 C10 C11 . . 121.2(2) ?
C9 C10 H10 . . 119.4 ?
C6 C5 H5 . . 119.9 ?
C4 C5 C6 . . 120.1(2) ?
C4 C5 H5 . . 119.9 ?
C7 C8 H8 . . 120.0 ?
C7 C8 C9 . . 120.0(2) ?
C9 C8 H8 . . 120.0 ?
C10 C9 C8 . . 120.7(2) ?
C10 C9 H9 . . 119.7 ?
C8 C9 H9 . . 119.7 ?
C1 C2 H2 . . 119.9 ?
C3 C2 C1 . . 120.2(2) ?
C3 C2 H2 . . 119.9 ?
C5 C4 H4 . . 119.9 ?
C5 C4 C3 . . 120.2(2) ?
C3 C4 H4 . . 119.9 ?
C2 C3 H3 . . 120.1 ?
C4 C3 C2 . . 119.8(2) ?
C4 C3 H3 . . 120.1 ?

loop_
_geom_bond_atom_site_label_1
_geom_bond_atom_site_label_2
_geom_bond_site_symmetry_2
_geom_bond_distance
_geom_bond_publ_flag
Ni1 O1W 3_766 2.1381(17) ?
Ni1 O1W . 2.1381(17) ?
Ni1 N1 . 2.0924(18) ?
Ni1 N1 3_766 2.0924(18) ?
Ni1 N2 3_766 2.0776(17) ?
Ni1 N2 . 2.0775(17) ?
S1 O1 . 1.4558(18) ?
S1 O3 . 1.4419(19) ?
S1 O2 . 1.448(2) ?
S1 C7 . 1.777(2) ?
O1W H1WA . 0.846(10) ?
O1W H1WB . 0.850(10) ?
N1 C1 . 1.456(3) ?
N1 H1A . 0.886(10) ?
N1 H1B . 0.889(10) ?
N2 C6 . 1.447(3) ?
N2 H2A . 0.882(10) ?
N2 H2B . 0.891(10) ?
C11 C11 3_676 1.427(4) ?
C11 C7 3_676 1.434(3) ?
C11 C10 . 1.413(3) ?
C6 C1 . 1.385(3) ?
C6 C5 . 1.393(3) ?
C1 C2 . 1.386(3) ?
C7 C8 . 1.365(3) ?
C10 H10 . 0.9300 ?
C10 C9 . 1.363(3) ?
C5 H5 . 0.9300 ?
C5 C4 . 1.382(4) ?
C8 H8 . 0.9300 ?
C8 C9 . 1.403(3) ?
C9 H9 . 0.9300 ?
C2 H2 . 0.9300 ?
C2 C3 . 1.383(4) ?
C4 H4 . 0.9300 ?
C4 C3 . 1.383(4) ?
C3 H3 . 0.9300 ?

loop_
_geom_hbond_atom_site_label_D
_geom_hbond_atom_site_label_H
_geom_hbond_atom_site_label_A
_geom_hbond_site_symmetry_A
_geom_hbond_distance_DH
_geom_hbond_distance_HA
_geom_hbond_distance_DA
_geom_hbond_angle_DHA
_geom_hbond_publ_flag
N1 H1A O2 1_545 0.886(10) 2.484(19) 3.268(3) 148(3) yes
N1 H1B O2 3_766 0.889(10) 2.179(11) 3.066(3) 175(3) yes
N2 H2A O1 . 0.882(10) 2.096(14) 2.941(2) 160(3) yes
N2 H2B O3 4_676 0.891(10) 2.063(13) 2.908(3) 158(2) yes
O1W H1WA O3 2_645 0.846(10) 2.12(2) 2.876(3) 148(3) yes
O1W H1WB O1 . 0.850(10) 2.04(2) 2.803(2) 150(3) yes

loop_
_geom_torsion_atom_site_label_1
_geom_torsion_atom_site_label_2
_geom_torsion_atom_site_label_3
_geom_torsion_atom_site_label_4
_geom_torsion_site_symmetry_1
_geom_torsion_site_symmetry_2
_geom_torsion_site_symmetry_3
_geom_torsion_site_symmetry_4
_geom_torsion
_geom_torsion_publ_flag
Ni1 N1 C1 C6 . . . . 2.3(2) ?
Ni1 N1 C1 C2 . . . . -179.29(18) ?
Ni1 N2 C6 C1 . . . . 1.6(2) ?
Ni1 N2 C6 C5 . . . . -178.80(17) ?
S1 C7 C8 C9 . . . . -177.84(18) ?
O1 S1 C7 C11 . . . 3_676 -53.0(2) ?
O1 S1 C7 C8 . . . . 126.48(19) ?
N1 C1 C2 C3 . . . . -177.3(2) ?
O3 S1 C7 C11 . . . 3_676 65.6(2) ?
O3 S1 C7 C8 . . . . -114.9(2) ?
N2 C6 C1 N1 . . . . -2.7(3) ?
N2 C6 C1 C2 . . . . 178.9(2) ?
N2 C6 C5 C4 . . . . -179.9(2) ?
O2 S1 C7 C11 . . . 3_676 -173.73(18) ?
O2 S1 C7 C8 . . . . 5.8(2) ?
C11 C11 C10 C9 3_676 . . . 1.3(4) ?
C11 C7 C8 C9 3_676 . . . 1.7(3) ?
C11 C10 C9 C8 . . . . -1.1(4) ?
C6 C1 C2 C3 . . . . 1.0(4) ?
C6 C5 C4 C3 . . . . 1.0(4) ?
C1 C6 C5 C4 . . . . -0.3(3) ?
C1 C2 C3 C4 . . . . -0.3(4) ?
C7 C11 C10 C9 3_676 . . . -178.7(2) ?
C7 C8 C9 C10 . . . . -0.4(4) ?
C5 C6 C1 N1 . . . . 177.67(19) ?
C5 C6 C1 C2 . . . . -0.8(3) ?
C5 C4 C3 C2 . . . . -0.7(4) ?
